data_7057670
loop_
_publ_author_name
'Roy, Ankana'
'Das, Partha Jyoti'
'Diskin-Posner, Yael'
'Firer, Michael'
'Grynszpan, Flavio'
'Montag, Michael'

_publ_section_title
;
 Quenching of syn-bimane fluorescence by Na+ complexation
;
_journal_issue 19
_journal_name_full 'New Journal of Chemistry'
_journal_page_first 15541
_journal_paper_doi 10.1039/C8NJ01945B
_journal_volume 42
_journal_year 2018
_chemical_formula_moiety 'C20 H24 N4 Na O4, C24 H20 B'
_chemical_formula_sum 'C44 H44 B N4 Na O4'
_chemical_formula_weight 726.63
_space_group_crystal_system monoclinic
_space_group_IT_number 15
_space_group_name_Hall '-C 2yc'
_space_group_name_H-M_alt 'C 1 2/c 1'
_symmetry_space_group_name_Hall '-C 2yc'
_symmetry_space_group_name_H-M 'C 1 2/c 1'
_atom_sites_solution_hydrogens geom
_audit_creation_method SHELXL-2014/7
_audit_update_record
;
2018-02-05 deposited with the CCDC.
2018-08-27 downloaded from the CCDC.
;
_cell_angle_alpha 90
_cell_angle_beta 121.268(2)
_cell_angle_gamma 90
_cell_formula_units_Z 4
_cell_length_a 17.4616(3)
_cell_length_b 11.90830(10)
_cell_length_c 20.9140(3)
_cell_measurement_reflns_used 10410
_cell_measurement_temperature 100(2)
_cell_measurement_theta_max 79.1080
_cell_measurement_theta_min 4.5770
_cell_volume 3717.14(12)
_computing_cell_refinement 'CrysAlisPro 1.171.39.4c (Rigaku OD, 2015)'
_computing_data_collection 'CrysAlisPro 1.171.39.4c (Rigaku OD, 2015)'
_computing_data_reduction 'CrysAlisPro 1.171.39.4c (Rigaku OD, 2015)'
_computing_structure_refinement 'SHELXL-2014/7 (Sheldrick, 2014)'
_computing_structure_solution 'ShelXT (Sheldrick, 2015)'
_diffrn_ambient_temperature 100(2)
_diffrn_measured_fraction_theta_full 1.000
_diffrn_measured_fraction_theta_max 1.000
_diffrn_measurement_device_type 'XtaLAB Pro: Kappa dual home/near'
_diffrn_measurement_method '\w scans'
_diffrn_radiation_type CuK\a
_diffrn_radiation_wavelength 1.54184
_diffrn_reflns_av_R_equivalents 0.0272
_diffrn_reflns_av_unetI/netI 0.0224
_diffrn_reflns_Laue_measured_fraction_full 1.000
_diffrn_reflns_Laue_measured_fraction_max 1.000
_diffrn_reflns_limit_h_max 21
_diffrn_reflns_limit_h_min -19
_diffrn_reflns_limit_k_max 14
_diffrn_reflns_limit_k_min -11
_diffrn_reflns_limit_l_max 14
_diffrn_reflns_limit_l_min -26
_diffrn_reflns_number 15961
_diffrn_reflns_point_group_measured_fraction_full 1.000
_diffrn_reflns_point_group_measured_fraction_max 1.000
_diffrn_reflns_theta_full 67.684
_diffrn_reflns_theta_max 74.473
_diffrn_reflns_theta_min 4.591
_exptl_absorpt_coefficient_mu 0.761
_exptl_absorpt_correction_T_max 0.993
_exptl_absorpt_correction_T_min 0.984
_exptl_absorpt_correction_type analytical
_exptl_absorpt_process_details
;
CrysAlisPro 1.171.39.4c (Rigaku Oxford Diffraction, 2015)
Analytical numeric absorption correction using a multifaceted crystal
            model based on expressions derived by R.C. Clark & J.S. Reid.
(Clark, R. C. & Reid, J. S. (1995). Acta Cryst. A51, 887-897)
Empirical absorption correction using spherical harmonics,
 implemented in SCALE3 ABSPACK scaling algorithm.
;
_exptl_crystal_colour yellow
_exptl_crystal_density_diffrn 1.298
_exptl_crystal_description chunk
_exptl_crystal_F_000 1536
_exptl_crystal_size_max 0.125
_exptl_crystal_size_mid 0.066
_exptl_crystal_size_min 0.038
_refine_diff_density_max 0.275
_refine_diff_density_min -0.374
_refine_diff_density_rms 0.041
_refine_ls_extinction_method none
_refine_ls_goodness_of_fit_ref 1.049
_refine_ls_hydrogen_treatment constr
_refine_ls_matrix_type full
_refine_ls_number_parameters 249
_refine_ls_number_reflns 3795
_refine_ls_number_restraints 0
_refine_ls_restrained_S_all 1.049
_refine_ls_R_factor_all 0.0401
_refine_ls_R_factor_gt 0.0374
_refine_ls_shift/su_max 0.001
_refine_ls_shift/su_mean 0.000
_refine_ls_structure_factor_coef Fsqd
_refine_ls_weighting_details 'w=1/[\s^2^(Fo^2^)+(0.0451P)^2^+3.2451P] where P=(Fo^2^+2Fc^2^)/3'
_refine_ls_weighting_scheme calc
_refine_ls_wR_factor_gt 0.0970
_refine_ls_wR_factor_ref 0.0989
_reflns_Friedel_coverage 0.000
_reflns_number_gt 3514
_reflns_number_total 3795
_reflns_threshold_expression 'I > 2\s(I)'
_cod_data_source_file c8nj01945b2.cif
_cod_data_source_block Miki13
_cod_depositor_comments 'Adding full bibliography for 7057668--7057672.cif.'
_cod_original_cell_volume 3717.14(11)
_cod_database_code 7057670
_shelx_shelxl_version_number 2014/7
_shelx_space_group_comment
;
The symmetry employed for this shelxl refinement is uniquely defined
by the following loop, which should always be used as a source of
symmetry information in preference to the above space-group names.
They are only intended as comments.
;
_shelx_estimated_absorpt_t_min 0.911
_shelx_estimated_absorpt_t_max 0.972

loop_
_space_group_symop_operation_xyz
'x, y, z'
'-x, y, -z+1/2'
'x+1/2, y+1/2, z'
'-x+1/2, y+1/2, -z+1/2'
'-x, -y, -z'
'x, -y, z-1/2'
'-x+1/2, -y+1/2, -z'
'x+1/2, -y+1/2, z-1/2'

loop_
_atom_site_label
_atom_site_type_symbol
_atom_site_fract_x
_atom_site_fract_y
_atom_site_fract_z
_atom_site_U_iso_or_equiv
_atom_site_adp_type
_atom_site_occupancy
_atom_site_site_symmetry_order
_atom_site_calc_flag
_atom_site_refinement_flags_posn
_atom_site_refinement_flags_adp
_atom_site_refinement_flags_occupancy
Na1 Na 0.5000 0.66467(8) 0.7500 0.0364(2) Uani 1 2 d S T P
O1 O 0.49837(6) 0.76420(8) 0.65435(5) 0.0266(2) Uani 1 1 d . . .
O2 O 0.35572(6) 0.61215(8) 0.66543(5) 0.0252(2) Uani 1 1 d . . .
N1 N 0.36288(6) 0.68454(9) 0.56593(5) 0.0194(2) Uani 1 1 d . . .
N2 N 0.31730(7) 0.66874(9) 0.48987(5) 0.0196(2) Uani 1 1 d . . .
C1 C 0.44327(8) 0.74219(10) 0.58874(7) 0.0206(2) Uani 1 1 d . . .
C2 C 0.44150(8) 0.76530(10) 0.52009(7) 0.0216(3) Uani 1 1 d . . .
C3 C 0.36678(8) 0.71701(10) 0.46212(7) 0.0202(2) Uani 1 1 d . . .
C4 C 0.24985(8) 0.59037(10) 0.47165(7) 0.0198(2) Uani 1 1 d . . .
C5 C 0.25229(8) 0.55899(10) 0.53528(7) 0.0206(2) Uani 1 1 d . . .
C6 C 0.32666(8) 0.61550(10) 0.59803(6) 0.0195(2) Uani 1 1 d . . .
C7 C 0.51211(9) 0.83448(11) 0.51901(8) 0.0285(3) Uani 1 1 d . . .
H7A H 0.5123 0.9101 0.5376 0.043 Uiso 1 1 calc R U .
H7B H 0.4996 0.8394 0.4677 0.043 Uiso 1 1 calc R U .
H7C H 0.5708 0.7994 0.5510 0.043 Uiso 1 1 calc R U .
C8 C 0.33430(9) 0.71480(12) 0.38098(7) 0.0266(3) Uani 1 1 d . . .
H8A H 0.3245 0.6368 0.3635 0.040 Uiso 1 1 calc R U .
H8B H 0.3791 0.7496 0.3724 0.040 Uiso 1 1 calc R U .
H8C H 0.2778 0.7565 0.3535 0.040 Uiso 1 1 calc R U .
C9 C 0.18887(9) 0.55434(12) 0.39331(7) 0.0272(3) Uani 1 1 d . . .
H9A H 0.1667 0.6205 0.3608 0.041 Uiso 1 1 calc R U .
H9B H 0.1382 0.5131 0.3897 0.041 Uiso 1 1 calc R U .
H9C H 0.2214 0.5055 0.3776 0.041 Uiso 1 1 calc R U .
C10 C 0.19317(9) 0.47801(12) 0.54429(8) 0.0279(3) Uani 1 1 d . . .
H10A H 0.2253 0.4071 0.5646 0.042 Uiso 1 1 calc R U .
H10B H 0.1390 0.4642 0.4955 0.042 Uiso 1 1 calc R U .
H10C H 0.1764 0.5096 0.5786 0.042 Uiso 1 1 calc R U .
C11 C 0.47046(8) 0.32349(11) 0.67555(7) 0.0241(3) Uani 1 1 d . . .
C12 C 0.52114(9) 0.41778(11) 0.67941(8) 0.0285(3) Uani 1 1 d . . .
H12 H 0.5665 0.4441 0.7272 0.034 Uiso 1 1 calc R U .
C13 C 0.50752(10) 0.47414(12) 0.61590(9) 0.0336(3) Uani 1 1 d . . .
H13 H 0.5443 0.5364 0.6209 0.040 Uiso 1 1 calc R U .
C14 C 0.44037(10) 0.43956(13) 0.54537(9) 0.0355(3) Uani 1 1 d . . .
H14 H 0.4310 0.4774 0.5019 0.043 Uiso 1 1 calc R U .
C15 C 0.38716(10) 0.34905(13) 0.53923(8) 0.0324(3) Uani 1 1 d . . .
H15 H 0.3398 0.3259 0.4914 0.039 Uiso 1 1 calc R U .
C16 C 0.40289(9) 0.29180(12) 0.60317(7) 0.0272(3) Uani 1 1 d . . .
H16 H 0.3664 0.2289 0.5975 0.033 Uiso 1 1 calc R U .
C17 C 0.41678(8) 0.17149(10) 0.74363(6) 0.0206(2) Uani 1 1 d . . .
C18 C 0.32901(8) 0.21420(11) 0.70900(7) 0.0234(3) Uani 1 1 d . . .
H18 H 0.3162 0.2835 0.6829 0.028 Uiso 1 1 calc R U .
C19 C 0.26007(8) 0.15914(12) 0.71134(7) 0.0257(3) Uani 1 1 d . . .
H19 H 0.2017 0.1910 0.6870 0.031 Uiso 1 1 calc R U .
C20 C 0.27642(9) 0.05776(12) 0.74924(7) 0.0262(3) Uani 1 1 d . . .
H20 H 0.2298 0.0200 0.7512 0.031 Uiso 1 1 calc R U .
C21 C 0.36216(9) 0.01269(11) 0.78415(7) 0.0254(3) Uani 1 1 d . . .
H21 H 0.3745 -0.0566 0.8102 0.030 Uiso 1 1 calc R U .
C22 C 0.43022(8) 0.06889(11) 0.78105(7) 0.0233(3) Uani 1 1 d . . .
H22 H 0.4883 0.0363 0.8053 0.028 Uiso 1 1 calc R U .
B1 B 0.5000 0.24617(17) 0.7500 0.0216(4) Uani 1 2 d S T P

loop_
_atom_site_aniso_label
_atom_site_aniso_U_11
_atom_site_aniso_U_22
_atom_site_aniso_U_33
_atom_site_aniso_U_23
_atom_site_aniso_U_13
_atom_site_aniso_U_12
Na1 0.0226(4) 0.0629(6) 0.0180(3) 0.000 0.0065(3) 0.000
O1 0.0209(4) 0.0318(5) 0.0223(4) -0.0054(4) 0.0080(4) -0.0047(4)
O2 0.0225(4) 0.0356(5) 0.0181(4) 0.0037(4) 0.0108(3) 0.0024(4)
N1 0.0180(5) 0.0243(5) 0.0144(5) -0.0009(4) 0.0073(4) -0.0029(4)
N2 0.0196(5) 0.0246(5) 0.0137(5) -0.0009(4) 0.0080(4) -0.0018(4)
C1 0.0184(5) 0.0196(6) 0.0232(6) -0.0019(5) 0.0105(5) -0.0005(4)
C2 0.0216(6) 0.0201(6) 0.0264(6) 0.0013(5) 0.0149(5) 0.0016(5)
C3 0.0220(6) 0.0198(6) 0.0226(6) 0.0033(4) 0.0142(5) 0.0046(4)
C4 0.0167(5) 0.0194(6) 0.0220(6) -0.0021(4) 0.0092(5) 0.0011(4)
C5 0.0177(5) 0.0203(6) 0.0242(6) 0.0003(5) 0.0113(5) 0.0009(4)
C6 0.0178(5) 0.0220(6) 0.0204(6) 0.0030(5) 0.0110(5) 0.0030(4)
C7 0.0275(6) 0.0271(7) 0.0382(7) 0.0016(5) 0.0222(6) -0.0018(5)
C8 0.0297(7) 0.0322(7) 0.0216(6) 0.0043(5) 0.0158(5) 0.0057(5)
C9 0.0238(6) 0.0305(7) 0.0239(6) -0.0073(5) 0.0100(5) -0.0021(5)
C10 0.0245(6) 0.0271(7) 0.0354(7) 0.0012(5) 0.0178(6) -0.0032(5)
C11 0.0265(6) 0.0241(6) 0.0285(6) 0.0030(5) 0.0191(5) 0.0059(5)
C12 0.0300(7) 0.0259(7) 0.0382(7) 0.0047(5) 0.0237(6) 0.0055(5)
C13 0.0383(7) 0.0268(7) 0.0522(9) 0.0134(6) 0.0351(7) 0.0111(6)
C14 0.0440(8) 0.0364(8) 0.0425(8) 0.0199(6) 0.0340(7) 0.0214(6)
C15 0.0378(7) 0.0365(8) 0.0290(7) 0.0089(6) 0.0216(6) 0.0154(6)
C16 0.0323(7) 0.0267(7) 0.0281(6) 0.0045(5) 0.0197(6) 0.0071(5)
C17 0.0217(6) 0.0243(6) 0.0166(5) -0.0022(4) 0.0105(5) -0.0007(5)
C18 0.0250(6) 0.0251(6) 0.0204(6) -0.0005(5) 0.0120(5) 0.0025(5)
C19 0.0215(6) 0.0333(7) 0.0216(6) -0.0048(5) 0.0108(5) 0.0010(5)
C20 0.0253(6) 0.0346(7) 0.0225(6) -0.0060(5) 0.0150(5) -0.0075(5)
C21 0.0287(6) 0.0284(7) 0.0198(6) 0.0004(5) 0.0131(5) -0.0032(5)
C22 0.0216(6) 0.0282(6) 0.0189(5) 0.0005(5) 0.0098(5) 0.0005(5)
B1 0.0221(9) 0.0224(9) 0.0220(9) 0.000 0.0127(8) 0.000

loop_
_atom_type_symbol
_atom_type_description
_atom_type_scat_dispersion_real
_atom_type_scat_dispersion_imag
_atom_type_scat_source
C C 0.0181 0.0091 'International Tables Vol C Tables 4.2.6.8 and 6.1.1.4'
H H 0.0000 0.0000 'International Tables Vol C Tables 4.2.6.8 and 6.1.1.4'
B B 0.0090 0.0039 'International Tables Vol C Tables 4.2.6.8 and 6.1.1.4'
N N 0.0311 0.0180 'International Tables Vol C Tables 4.2.6.8 and 6.1.1.4'
Na Na 0.1353 0.1239 'International Tables Vol C Tables 4.2.6.8 and 6.1.1.4'
O O 0.0492 0.0322 'International Tables Vol C Tables 4.2.6.8 and 6.1.1.4'

loop_
_geom_angle_atom_site_label_1
_geom_angle_atom_site_label_2
_geom_angle_atom_site_label_3
_geom_angle
_geom_angle_site_symmetry_1
_geom_angle_site_symmetry_3
O2 Na1 O2 148.29(7) 2_656 .
O2 Na1 O1 87.55(3) 2_656 2_656
O2 Na1 O1 108.83(3) . 2_656
O2 Na1 O1 108.83(3) 2_656 .
O2 Na1 O1 87.55(3) . .
O1 Na1 O1 118.34(6) 2_656 .
O2 Na1 C6 146.87(4) 2_656 .
O2 Na1 C6 19.85(3) . .
O1 Na1 C6 123.40(3) 2_656 .
O1 Na1 C6 69.08(3) . .
O2 Na1 C6 19.85(3) 2_656 2_656
O2 Na1 C6 146.87(5) . 2_656
O1 Na1 C6 69.08(3) 2_656 2_656
O1 Na1 C6 123.40(3) . 2_656
C6 Na1 C6 158.24(6) . 2_656
O2 Na1 C1 121.36(3) 2_656 .
O2 Na1 C1 68.97(3) . .
O1 Na1 C1 129.62(5) 2_656 .
O1 Na1 C1 19.80(3) . .
C6 Na1 C1 49.83(3) . .
C6 Na1 C1 139.18(3) 2_656 .
O2 Na1 C1 68.97(3) 2_656 2_656
O2 Na1 C1 121.36(3) . 2_656
O1 Na1 C1 19.80(3) 2_656 2_656
O1 Na1 C1 129.62(5) . 2_656
C6 Na1 C1 139.18(3) . 2_656
C6 Na1 C1 49.83(3) 2_656 2_656
C1 Na1 C1 145.59(6) . 2_656
C1 O1 Na1 120.54(8) . .
C6 O2 Na1 120.80(8) . .
N2 N1 C6 109.88(9) . .
N2 N1 C1 109.66(9) . .
C6 N1 C1 138.00(10) . .
N1 N2 C3 108.35(9) . .
N1 N2 C4 107.95(9) . .
C3 N2 C4 141.59(10) . .
O1 C1 N1 123.30(11) . .
O1 C1 C2 132.04(11) . .
N1 C1 C2 104.66(10) . .
N1 C1 Na1 85.59(7) . .
C2 C1 Na1 163.80(8) . .
C3 C2 C1 108.65(10) . .
C3 C2 C7 129.48(12) . .
C1 C2 C7 121.85(11) . .
C2 C3 N2 108.56(10) . .
C2 C3 C8 130.18(11) . .
N2 C3 C8 121.22(11) . .
C5 C4 N2 108.88(10) . .
C5 C4 C9 129.94(11) . .
N2 C4 C9 121.17(11) . .
C4 C5 C6 108.49(10) . .
C4 C5 C10 128.83(11) . .
C6 C5 C10 122.65(11) . .
O2 C6 N1 123.30(11) . .
O2 C6 C5 131.97(11) . .
N1 C6 C5 104.71(10) . .
N1 C6 Na1 86.40(7) . .
C5 C6 Na1 163.06(9) . .
C2 C7 H7A 109.5 . .
C2 C7 H7B 109.5 . .
H7A C7 H7B 109.5 . .
C2 C7 H7C 109.5 . .
H7A C7 H7C 109.5 . .
H7B C7 H7C 109.5 . .
C3 C8 H8A 109.5 . .
C3 C8 H8B 109.5 . .
H8A C8 H8B 109.5 . .
C3 C8 H8C 109.5 . .
H8A C8 H8C 109.5 . .
H8B C8 H8C 109.5 . .
C4 C9 H9A 109.5 . .
C4 C9 H9B 109.5 . .
H9A C9 H9B 109.5 . .
C4 C9 H9C 109.5 . .
H9A C9 H9C 109.5 . .
H9B C9 H9C 109.5 . .
C5 C10 H10A 109.5 . .
C5 C10 H10B 109.5 . .
H10A C10 H10B 109.5 . .
C5 C10 H10C 109.5 . .
H10A C10 H10C 109.5 . .
H10B C10 H10C 109.5 . .
C16 C11 C12 115.36(12) . .
C16 C11 B1 123.05(12) . .
C12 C11 B1 120.93(12) . .
C13 C12 C11 122.60(14) . .
C13 C12 H12 118.7 . .
C11 C12 H12 118.7 . .
C14 C13 C12 120.15(14) . .
C14 C13 H13 119.9 . .
C12 C13 H13 119.9 . .
C15 C14 C13 119.06(13) . .
C15 C14 H14 120.5 . .
C13 C14 H14 120.5 . .
C14 C15 C16 120.16(14) . .
C14 C15 H15 119.9 . .
C16 C15 H15 119.9 . .
C15 C16 C11 122.62(14) . .
C15 C16 H16 118.7 . .
C11 C16 H16 118.7 . .
C22 C17 C18 115.08(11) . .
C22 C17 B1 122.63(11) . .
C18 C17 B1 121.69(11) . .
C19 C18 C17 122.80(12) . .
C19 C18 H18 118.6 . .
C17 C18 H18 118.6 . .
C20 C19 C18 120.21(12) . .
C20 C19 H19 119.9 . .
C18 C19 H19 119.9 . .
C21 C20 C19 118.79(12) . .
C21 C20 H20 120.6 . .
C19 C20 H20 120.6 . .
C20 C21 C22 120.17(12) . .
C20 C21 H21 119.9 . .
C22 C21 H21 119.9 . .
C21 C22 C17 122.95(12) . .
C21 C22 H22 118.5 . .
C17 C22 H22 118.5 . .
C11 B1 C11 111.91(15) . 2_656
C11 B1 C17 102.04(6) . 2_656
C11 B1 C17 113.28(6) 2_656 2_656
C11 B1 C17 113.28(6) . .
C11 B1 C17 102.04(6) 2_656 .
C17 B1 C17 114.73(15) 2_656 .

loop_
_geom_bond_atom_site_label_1
_geom_bond_atom_site_label_2
_geom_bond_distance
_geom_bond_site_symmetry_2
Na1 O2 2.2893(9) 2_656
Na1 O2 2.2894(9) .
Na1 O1 2.3126(10) 2_656
Na1 O1 2.3127(10) .
Na1 C6 3.1015(12) .
Na1 C6 3.1015(12) 2_656
Na1 C1 3.1209(12) .
Na1 C1 3.1210(12) 2_656
O1 C1 1.2275(15) .
O2 C6 1.2262(14) .
N1 N2 1.3730(13) .
N1 C6 1.4026(15) .
N1 C1 1.4052(15) .
N2 C3 1.3906(15) .
N2 C4 1.3920(15) .
C1 C2 1.4463(17) .
C2 C3 1.3641(17) .
C2 C7 1.4928(17) .
C3 C8 1.4842(16) .
C4 C5 1.3615(17) .
C4 C9 1.4802(16) .
C5 C6 1.4464(17) .
C5 C10 1.4943(17) .
C7 H7A 0.9800 .
C7 H7B 0.9800 .
C7 H7C 0.9800 .
C8 H8A 0.9800 .
C8 H8B 0.9800 .
C8 H8C 0.9800 .
C9 H9A 0.9800 .
C9 H9B 0.9800 .
C9 H9C 0.9800 .
C10 H10A 0.9800 .
C10 H10B 0.9800 .
C10 H10C 0.9800 .
C11 C16 1.4041(19) .
C11 C12 1.4058(19) .
C11 B1 1.6445(17) .
C12 C13 1.3941(19) .
C12 H12 0.9500 .
C13 C14 1.387(2) .
C13 H13 0.9500 .
C14 C15 1.385(2) .
C14 H14 0.9500 .
C15 C16 1.3955(18) .
C15 H15 0.9500 .
C16 H16 0.9500 .
C17 C22 1.4034(18) .
C17 C18 1.4071(17) .
C17 B1 1.6490(16) .
C18 C19 1.3937(18) .
C18 H18 0.9500 .
C19 C20 1.390(2) .
C19 H19 0.9500 .
C20 C21 1.3886(19) .
C20 H20 0.9500 .
C21 C22 1.3944(17) .
C21 H21 0.9500 .
C22 H22 0.9500 .
B1 C11 1.6446(17) 2_656
B1 C17 1.6490(16) 2_656

loop_
_geom_torsion_atom_site_label_1
_geom_torsion_atom_site_label_2
_geom_torsion_atom_site_label_3
_geom_torsion_atom_site_label_4
_geom_torsion
_geom_torsion_site_symmetry_4
C6 N1 N2 C3 -166.26(10) .
C1 N1 N2 C3 -0.72(13) .
C6 N1 N2 C4 0.97(13) .
C1 N1 N2 C4 166.51(10) .
Na1 O1 C1 N1 20.50(16) .
Na1 O1 C1 C2 -159.77(11) .
N2 N1 C1 O1 -177.60(11) .
C6 N1 C1 O1 -18.1(2) .
N2 N1 C1 C2 2.61(13) .
C6 N1 C1 C2 162.07(13) .
N2 N1 C1 Na1 -164.64(8) .
C6 N1 C1 Na1 -5.19(15) .
O1 C1 C2 C3 176.63(13) .
N1 C1 C2 C3 -3.61(13) .
Na1 C1 C2 C3 124.4(3) .
O1 C1 C2 C7 -4.9(2) .
N1 C1 C2 C7 174.85(11) .
Na1 C1 C2 C7 -57.2(4) .
C1 C2 C3 N2 3.28(14) .
C7 C2 C3 N2 -175.02(12) .
C1 C2 C3 C8 -179.30(12) .
C7 C2 C3 C8 2.4(2) .
N1 N2 C3 C2 -1.63(13) .
C4 N2 C3 C2 -161.86(14) .
N1 N2 C3 C8 -179.33(11) .
C4 N2 C3 C8 20.4(2) .
N1 N2 C4 C5 0.97(13) .
C3 N2 C4 C5 161.24(14) .
N1 N2 C4 C9 -179.50(11) .
C3 N2 C4 C9 -19.2(2) .
N2 C4 C5 C6 -2.47(13) .
C9 C4 C5 C6 178.06(12) .
N2 C4 C5 C10 179.45(12) .
C9 C4 C5 C10 0.0(2) .
Na1 O2 C6 N1 -23.13(16) .
Na1 O2 C6 C5 158.78(11) .
N2 N1 C6 O2 179.09(11) .
C1 N1 C6 O2 19.7(2) .
N2 N1 C6 C5 -2.38(13) .
C1 N1 C6 C5 -161.81(13) .
N2 N1 C6 Na1 164.64(8) .
C1 N1 C6 Na1 5.21(15) .
C4 C5 C6 O2 -178.69(13) .
C10 C5 C6 O2 -0.5(2) .
C4 C5 C6 N1 2.96(13) .
C10 C5 C6 N1 -178.81(11) .
C4 C5 C6 Na1 -126.8(2) .
C10 C5 C6 Na1 51.5(3) .
C16 C11 C12 C13 -1.97(18) .
B1 C11 C12 C13 168.97(11) .
C11 C12 C13 C14 1.6(2) .
C12 C13 C14 C15 0.34(19) .
C13 C14 C15 C16 -1.84(19) .
C14 C15 C16 C11 1.5(2) .
C12 C11 C16 C15 0.42(18) .
B1 C11 C16 C15 -170.30(11) .
C22 C17 C18 C19 -0.07(18) .
B1 C17 C18 C19 -171.42(10) .
C17 C18 C19 C20 0.26(19) .
C18 C19 C20 C21 -0.29(18) .
C19 C20 C21 C22 0.14(18) .
C20 C21 C22 C17 0.05(19) .
C18 C17 C22 C21 -0.08(18) .
B1 C17 C22 C21 171.18(11) .
C16 C11 B1 C11 -145.74(13) 2_656
C12 C11 B1 C11 44.03(9) 2_656
C16 C11 B1 C17 92.83(12) 2_656
C12 C11 B1 C17 -77.39(14) 2_656
C16 C11 B1 C17 -31.05(16) .
C12 C11 B1 C17 158.73(11) .
C22 C17 B1 C11 151.79(12) .
C18 C17 B1 C11 -37.52(15) .
C22 C17 B1 C11 -87.74(14) 2_656
C18 C17 B1 C11 82.96(12) 2_656
C22 C17 B1 C17 35.16(9) 2_656
C18 C17 B1 C17 -154.14(12) 2_656
